data_7218100
loop_
_publ_author_name
'Jadeja, Rajendrasinh'
'Parihar, Sanjay'
'Gupta, Vivek'

_publ_section_title
;
 C3 Symmetric vanadium(III) complexes with O,N-chelating hexadentate
 tripodal ligands of pyrazolone
;
_journal_name_full 'RSC Adv.'
_journal_paper_doi 10.1039/C4RA04021J
_journal_year 2014
_chemical_formula_sum 'C39 H42 N10 O3'
_chemical_formula_weight 698.83
_chemical_name_systematic
;
4,4'-((1E,1'E)-((((2-(((Z)-(3-methyl-5-oxo-1-phenyl-1H-pyrazol-4(5H)-ylidene)methyl)amino)ethyl)azanediyl)bis(ethane-2,1-diyl))bis(azanylylidene))bis(methanylylidene))bis(3-methyl-1-phenyl-1H-pyrazol-5(4H)-one)
;
_space_group_IT_number 2
_symmetry_cell_setting triclinic
_symmetry_space_group_name_Hall '-P 1'
_symmetry_space_group_name_H-M 'P -1'
_atom_sites_solution_hydrogens geom
_atom_sites_solution_primary direct
_atom_sites_solution_secondary difmap
_audit_creation_method SHELXL-97
_cell_angle_alpha 113.201(2)
_cell_angle_beta 91.722(2)
_cell_angle_gamma 92.732(2)
_cell_formula_units_Z 2
_cell_length_a 10.5310(11)
_cell_length_b 12.2330(12)
_cell_length_c 14.8664(15)
_cell_measurement_reflns_used 2055
_cell_measurement_temperature 273(2)
_cell_measurement_theta_max 27.62
_cell_measurement_theta_min 2.51
_cell_volume 1755.8(3)
_computing_cell_refinement 'BRUKER SMART'
_computing_data_collection 'BRUKER SMART'
_computing_data_reduction 'BRUKER SAINT'
_computing_molecular_graphics ORTEP
_computing_structure_refinement 'SHELXL-97 (Sheldrick, 1997)'
_computing_structure_solution 'SHELXS-97 (Sheldrick, 1990)'
_diffrn_ambient_temperature 273(2)
_diffrn_measured_fraction_theta_full 0.886
_diffrn_measured_fraction_theta_max 0.886
_diffrn_measurement_device_type 'BRUKER SMART APEX CCD DIFFRACTOMETER'
_diffrn_measurement_method 'OMEGA-PHI SCAN'
_diffrn_radiation_monochromator graphite
_diffrn_radiation_source 'fine-focus sealed tube'
_diffrn_radiation_type MoK\a
_diffrn_radiation_wavelength 0.71073
_diffrn_reflns_av_R_equivalents 0.0184
_diffrn_reflns_av_sigmaI/netI 0.0585
_diffrn_reflns_limit_h_max 12
_diffrn_reflns_limit_h_min -6
_diffrn_reflns_limit_k_max 14
_diffrn_reflns_limit_k_min -14
_diffrn_reflns_limit_l_max 16
_diffrn_reflns_limit_l_min -17
_diffrn_reflns_number 6610
_diffrn_reflns_theta_full 25.00
_diffrn_reflns_theta_max 25.00
_diffrn_reflns_theta_min 1.49
_exptl_absorpt_coefficient_mu 0.088
_exptl_absorpt_correction_T_max 0.9965
_exptl_absorpt_correction_T_min 0.9793
_exptl_absorpt_correction_type multi-scan
_exptl_absorpt_process_details 'BRUKER SADABS'
_exptl_crystal_colour Yellow
_exptl_crystal_density_diffrn 1.322
_exptl_crystal_density_method 'not measured'
_exptl_crystal_description Plates
_exptl_crystal_F_000 740
_exptl_crystal_size_max 0.24
_exptl_crystal_size_mid 0.11
_exptl_crystal_size_min 0.04
_refine_diff_density_max 0.478
_refine_diff_density_min -0.365
_refine_diff_density_rms 0.086
_refine_ls_extinction_method none
_refine_ls_goodness_of_fit_ref 1.147
_refine_ls_hydrogen_treatment mixed
_refine_ls_matrix_type full
_refine_ls_number_parameters 484
_refine_ls_number_reflns 5475
_refine_ls_number_restraints 0
_refine_ls_restrained_S_all 1.147
_refine_ls_R_factor_all 0.1117
_refine_ls_R_factor_gt 0.1013
_refine_ls_shift/su_max 0.010
_refine_ls_shift/su_mean 0.001
_refine_ls_structure_factor_coef Fsqd
_refine_ls_weighting_details 'calc w=1/[\s^2^(Fo^2^)+(0.0975P)^2^+6.0958P] where P=(Fo^2^+2Fc^2^)/3'
_refine_ls_weighting_scheme calc
_refine_ls_wR_factor_gt 0.2407
_refine_ls_wR_factor_ref 0.2476
_reflns_number_gt 4852
_reflns_number_total 5475
_reflns_threshold_expression >2sigma(I)
_cod_data_source_file c4ra04021j2.cif
_cod_data_source_block sjy76lnm
_cod_depositor_comments
;
The following automatic conversions were performed:

'_symmetry_cell_setting' value 'Triclinic' changed to 'triclinic'
according to
/usr/data/users/saulius/crontab/automatic-downloads/rss-feeds/RSC/lib/dictionaries/cif_core.dic
dictionary named 'cif_core.dic' version 2.4.2 from
2011-04-26.

'_exptl_absorpt_correction_type' value 'MULTI-SCAN'
changed to 'multi-scan' according to
/usr/data/users/saulius/crontab/automatic-downloads/rss-feeds/RSC/lib/dictionaries/cif_core.dic
dictionary named 'cif_core.dic' version 2.4.2 from 2011-04-26.

Automatic conversion script
Id: cif_fix_values 2281 2013-09-26 08:29:07Z andrius 
;
_cod_original_sg_symbol_H-M P-1
_cod_database_code 7218100

loop_
_symmetry_equiv_pos_as_xyz
'x, y, z'
'-x, -y, -z'

loop_
_atom_site_label
_atom_site_type_symbol
_atom_site_fract_x
_atom_site_fract_y
_atom_site_fract_z
_atom_site_U_iso_or_equiv
_atom_site_adp_type
_atom_site_occupancy
_atom_site_symmetry_multiplicity
_atom_site_calc_flag
_atom_site_refinement_flags
O2 O 0.9729(3) 0.3809(3) 0.3002(2) 0.0190(8) Uani 1 1 d .
O1 O 0.9843(3) 0.2221(3) 0.0221(2) 0.0202(8) Uani 1 1 d .
O3 O 1.0449(3) 0.7565(3) 0.2570(2) 0.0209(8) Uani 1 1 d .
N1 N 1.3353(4) 0.4211(3) 0.1900(3) 0.0182(9) Uani 1 1 d .
N5 N 1.1782(4) 0.5604(4) 0.3485(3) 0.0157(9) Uani 1 1 d .
N7 N 0.8080(4) 0.4607(3) 0.4057(3) 0.0165(9) Uani 1 1 d .
N4 N 0.8075(4) 0.0929(3) 0.0120(3) 0.0136(8) Uani 1 1 d .
N6 N 0.7859(4) 0.5698(3) 0.4818(3) 0.0187(9) Uani 1 1 d .
N9 N 0.7451(4) 0.6095(3) 0.2449(3) 0.0185(9) Uani 1 1 d .
N3 N 0.7695(4) 0.0121(3) 0.0541(3) 0.0176(9) Uani 1 1 d .
N10 N 0.8318(4) 0.7117(3) 0.2798(3) 0.0161(9) Uani 1 1 d .
N8 N 1.1404(4) 0.5381(4) 0.1101(3) 0.0192(9) Uani 1 1 d .
C31 C 0.7924(5) 0.8139(4) 0.3565(3) 0.0181(11) Uani 1 1 d .
N2 N 1.1682(4) 0.2030(4) 0.1583(3) 0.0198(9) Uani 1 1 d .
C16 C 0.9815(5) 0.5823(4) 0.4249(3) 0.0166(10) Uani 1 1 d .
C15 C 1.1008(5) 0.6240(4) 0.4148(3) 0.0181(11) Uani 1 1 d .
H15 H 1.1289 0.7010 0.4568 0.022 Uiso 1 1 calc R
C6 C 0.9276(4) 0.1472(4) 0.0465(3) 0.0147(10) Uani 1 1 d .
C17 C 0.9269(5) 0.4628(4) 0.3676(3) 0.0157(10) Uani 1 1 d .
C19 C 0.7160(4) 0.3644(4) 0.3825(3) 0.0152(10) Uani 1 1 d .
C3 C 1.0851(5) 0.1226(4) 0.1636(3) 0.0170(10) Uani 1 1 d .
H3 H 1.1068 0.0818 0.2024 0.020 Uiso 1 1 calc R
C5 C 0.8658(5) 0.0133(4) 0.1121(3) 0.0174(10) Uani 1 1 d .
C7 C 0.7197(5) 0.1157(4) -0.0518(3) 0.0166(10) Uani 1 1 d .
C27 C 1.0262(5) 0.4959(4) 0.1173(3) 0.0187(11) Uani 1 1 d .
H27 H 1.0061 0.4150 0.0816 0.022 Uiso 1 1 calc R
C32 C 0.8722(5) 0.9185(4) 0.3950(3) 0.0205(11) Uani 1 1 d .
H32 H 0.9514 0.9220 0.3698 0.025 Uiso 1 1 calc R
C24 C 0.6062(5) 0.3839(4) 0.4346(3) 0.0178(10) Uani 1 1 d .
H24 H 0.5941 0.4591 0.4820 0.021 Uiso 1 1 calc R
C23 C 0.5142(5) 0.2911(5) 0.4159(3) 0.0226(11) Uani 1 1 d .
H23 H 0.4410 0.3043 0.4512 0.027 Uiso 1 1 calc R
C12 C 0.5906(5) 0.1089(4) -0.0388(4) 0.0199(11) Uani 1 1 d .
H12 H 0.5617 0.0908 0.0126 0.024 Uiso 1 1 calc R
C29 C 0.8071(5) 0.5241(4) 0.1837(3) 0.0188(11) Uani 1 1 d .
C18 C 0.8879(5) 0.6397(4) 0.4936(3) 0.0162(10) Uani 1 1 d .
C13 C 1.3868(5) 0.5008(4) 0.2882(3) 0.0196(11) Uani 1 1 d .
H13A H 1.4719 0.5314 0.2836 0.023 Uiso 1 1 calc R
H13B H 1.3926 0.4561 0.3294 0.023 Uiso 1 1 calc R
C1 C 1.3766(5) 0.3004(4) 0.1619(4) 0.0223(11) Uani 1 1 d .
H1A H 1.4646 0.3045 0.1847 0.027 Uiso 1 1 calc R
H1B H 1.3722 0.2607 0.0910 0.027 Uiso 1 1 calc R
C20 C 0.7324(5) 0.2522(4) 0.3112(4) 0.0244(12) Uani 1 1 d .
H20 H 0.8055 0.2382 0.2758 0.029 Uiso 1 1 calc R
C4 C 0.9665(5) 0.0957(4) 0.1141(3) 0.0151(10) Uani 1 1 d .
C9 C 0.6749(5) 0.1666(4) -0.1895(4) 0.0238(12) Uani 1 1 d .
H9 H 0.7035 0.1873 -0.2397 0.029 Uiso 1 1 calc R
C30 C 0.9478(4) 0.6860(4) 0.2385(3) 0.0148(10) Uani 1 1 d .
C14 C 1.3035(5) 0.6041(4) 0.3349(4) 0.0223(11) Uani 1 1 d .
H14A H 1.3424 0.6579 0.3978 0.027 Uiso 1 1 calc R
H14B H 1.2959 0.6481 0.2933 0.027 Uiso 1 1 calc R
C36 C 0.6751(5) 0.8106(4) 0.3950(4) 0.0217(11) Uani 1 1 d .
H36 H 0.6219 0.7413 0.3695 0.026 Uiso 1 1 calc R
C22 C 0.5311(5) 0.1787(4) 0.3447(4) 0.0233(11) Uani 1 1 d .
H22 H 0.4700 0.1163 0.3323 0.028 Uiso 1 1 calc R
C28 C 0.9332(5) 0.5622(4) 0.1739(3) 0.0173(10) Uani 1 1 d .
C26 C 1.2388(5) 0.4642(5) 0.0538(4) 0.0248(12) Uani 1 1 d .
H26A H 1.2621 0.4901 0.0023 0.030 Uiso 1 1 calc R
H26B H 1.2048 0.3821 0.0230 0.030 Uiso 1 1 calc R
C33 C 0.8312(5) 1.0167(4) 0.4714(4) 0.0265(12) Uani 1 1 d .
H33 H 0.8839 1.0863 0.4969 0.032 Uiso 1 1 calc R
C8 C 0.7630(5) 0.1455(4) -0.1274(3) 0.0197(11) Uani 1 1 d .
H8 H 0.8497 0.1512 -0.1362 0.024 Uiso 1 1 calc R
C2 C 1.2965(5) 0.2278(4) 0.2033(4) 0.0243(12) Uani 1 1 d .
H2A H 1.3352 0.1533 0.1916 0.029 Uiso 1 1 calc R
H2B H 1.2931 0.2710 0.2735 0.029 Uiso 1 1 calc R
C25 C 1.3567(5) 0.4710(4) 0.1173(3) 0.0212(11) Uani 1 1 d .
H25A H 1.4225 0.4287 0.0755 0.025 Uiso 1 1 calc R
H25B H 1.3877 0.5537 0.1506 0.025 Uiso 1 1 calc R
C21 C 0.6393(5) 0.1610(5) 0.2929(4) 0.0265(12) Uani 1 1 d .
H21 H 0.6504 0.0862 0.2445 0.032 Uiso 1 1 calc R
C34 C 0.7151(6) 1.0143(5) 0.5105(4) 0.0299(13) Uani 1 1 d .
H34 H 0.6895 1.0810 0.5618 0.036 Uiso 1 1 calc R
C11 C 0.5041(5) 0.1287(4) -0.1015(4) 0.0260(12) Uani 1 1 d .
H11 H 0.4174 0.1229 -0.0926 0.031 Uiso 1 1 calc R
C35 C 0.6365(5) 0.9097(5) 0.4715(4) 0.0289(12) Uani 1 1 d .
H35 H 0.5575 0.9066 0.4970 0.035 Uiso 1 1 calc R
C37 C 0.8624(5) -0.0633(5) 0.1687(4) 0.0285(12) Uani 1 1 d .
H37A H 0.7812 -0.1070 0.1567 0.043 Uiso 1 1 calc R
H37B H 0.8753 -0.0143 0.2374 0.043 Uiso 1 1 calc R
H37C H 0.9285 -0.1180 0.1486 0.043 Uiso 1 1 calc R
C39 C 0.7444(5) 0.4015(4) 0.1359(4) 0.0223(11) Uani 1 1 d .
H39A H 0.6546 0.4047 0.1450 0.033 Uiso 1 1 calc R
H39B H 0.7796 0.3512 0.1647 0.033 Uiso 1 1 calc R
H39C H 0.7586 0.3699 0.0670 0.033 Uiso 1 1 calc R
C38 C 0.8981(5) 0.7636(4) 0.5700(3) 0.0231(11) Uani 1 1 d .
H38A H 0.8183 0.7816 0.6006 0.035 Uiso 1 1 calc R
H38B H 0.9188 0.8185 0.5402 0.035 Uiso 1 1 calc R
H38C H 0.9637 0.7705 0.6186 0.035 Uiso 1 1 calc R
C10 C 0.5459(5) 0.1573(5) -0.1777(4) 0.0289(13) Uani 1 1 d .
H10 H 0.4876 0.1700 -0.2202 0.035 Uiso 1 1 calc R
H2 H 1.154(5) 0.235(5) 0.120(4) 0.026(15) Uiso 1 1 d .
H5 H 1.155(5) 0.492(5) 0.309(4) 0.019(14) Uiso 1 1 d .
H81 H 1.151(5) 0.612(5) 0.143(4) 0.013(13) Uiso 1 1 d .

loop_
_atom_site_aniso_label
_atom_site_aniso_U_11
_atom_site_aniso_U_22
_atom_site_aniso_U_33
_atom_site_aniso_U_23
_atom_site_aniso_U_13
_atom_site_aniso_U_12
O2 0.016(2) 0.0198(17) 0.0200(17) 0.0059(15) 0.0047(14) 0.0039(14)
O1 0.0130(19) 0.0213(17) 0.0278(18) 0.0113(15) 0.0039(14) 0.0007(14)
O3 0.014(2) 0.0235(18) 0.0276(18) 0.0123(15) 0.0029(14) 0.0000(14)
N1 0.014(2) 0.020(2) 0.023(2) 0.0108(17) 0.0039(17) 0.0037(16)
N5 0.014(2) 0.014(2) 0.018(2) 0.0046(18) 0.0000(17) -0.0001(17)
N7 0.016(2) 0.016(2) 0.0172(19) 0.0058(16) 0.0042(16) 0.0042(16)
N4 0.013(2) 0.0133(18) 0.0141(18) 0.0046(15) 0.0035(16) 0.0018(15)
N6 0.016(2) 0.017(2) 0.022(2) 0.0062(17) 0.0074(17) 0.0092(17)
N9 0.011(2) 0.021(2) 0.022(2) 0.0079(18) -0.0006(17) -0.0019(17)
N3 0.016(2) 0.020(2) 0.0178(19) 0.0080(17) 0.0030(17) 0.0027(16)
N10 0.012(2) 0.017(2) 0.0184(19) 0.0065(16) 0.0001(16) -0.0006(16)
N8 0.019(3) 0.017(2) 0.020(2) 0.0058(18) 0.0010(17) 0.0032(17)
C31 0.012(3) 0.022(2) 0.024(2) 0.012(2) 0.002(2) 0.0052(19)
N2 0.020(3) 0.021(2) 0.018(2) 0.0073(18) -0.0028(18) 0.0020(18)
C16 0.018(3) 0.019(2) 0.016(2) 0.010(2) 0.0013(19) 0.0034(19)
C15 0.024(3) 0.017(2) 0.016(2) 0.009(2) 0.000(2) 0.002(2)
C6 0.010(3) 0.016(2) 0.011(2) -0.0022(18) 0.0072(18) 0.0021(18)
C17 0.016(3) 0.016(2) 0.017(2) 0.008(2) -0.005(2) 0.0039(19)
C19 0.010(3) 0.021(2) 0.018(2) 0.011(2) 0.0011(18) 0.0014(18)
C3 0.017(3) 0.017(2) 0.012(2) 0.0001(19) 0.0034(19) 0.008(2)
C5 0.013(3) 0.023(2) 0.016(2) 0.006(2) 0.0067(19) 0.0044(19)
C7 0.022(3) 0.010(2) 0.017(2) 0.0045(18) -0.003(2) -0.0004(18)
C27 0.018(3) 0.021(2) 0.021(2) 0.012(2) -0.001(2) 0.002(2)
C32 0.018(3) 0.022(3) 0.025(3) 0.013(2) 0.003(2) 0.001(2)
C24 0.013(3) 0.023(2) 0.017(2) 0.008(2) 0.0041(19) 0.0040(19)
C23 0.012(3) 0.037(3) 0.021(2) 0.014(2) 0.003(2) 0.005(2)
C12 0.017(3) 0.017(2) 0.024(2) 0.006(2) 0.005(2) -0.0007(19)
C29 0.017(3) 0.019(2) 0.022(2) 0.010(2) -0.003(2) 0.002(2)
C18 0.019(3) 0.020(2) 0.012(2) 0.0085(19) 0.0034(19) 0.007(2)
C13 0.009(3) 0.029(3) 0.023(2) 0.013(2) 0.000(2) 0.000(2)
C1 0.014(3) 0.026(3) 0.022(2) 0.004(2) 0.001(2) 0.004(2)
C20 0.018(3) 0.026(3) 0.031(3) 0.011(2) 0.012(2) 0.002(2)
C4 0.017(3) 0.013(2) 0.010(2) -0.0017(18) 0.0039(19) 0.0030(18)
C9 0.022(3) 0.025(3) 0.027(3) 0.013(2) -0.004(2) -0.004(2)
C30 0.010(3) 0.025(2) 0.012(2) 0.0107(19) -0.0003(18) 0.0032(19)
C14 0.020(3) 0.023(3) 0.025(3) 0.011(2) -0.002(2) -0.002(2)
C36 0.020(3) 0.021(3) 0.029(3) 0.014(2) 0.003(2) 0.004(2)
C22 0.020(3) 0.025(3) 0.026(3) 0.010(2) 0.000(2) 0.002(2)
C28 0.018(3) 0.021(2) 0.014(2) 0.008(2) -0.0002(19) 0.002(2)
C26 0.020(3) 0.036(3) 0.021(2) 0.014(2) 0.005(2) 0.006(2)
C33 0.028(3) 0.018(3) 0.031(3) 0.008(2) -0.003(2) -0.001(2)
C8 0.019(3) 0.015(2) 0.020(2) 0.002(2) 0.000(2) -0.0005(19)
C2 0.017(3) 0.024(3) 0.030(3) 0.010(2) -0.008(2) -0.001(2)
C25 0.013(3) 0.029(3) 0.022(2) 0.009(2) 0.005(2) 0.005(2)
C21 0.022(3) 0.023(3) 0.033(3) 0.007(2) 0.009(2) 0.004(2)
C34 0.033(4) 0.023(3) 0.031(3) 0.006(2) 0.011(2) 0.012(2)
C11 0.016(3) 0.030(3) 0.028(3) 0.008(2) -0.006(2) -0.004(2)
C35 0.023(3) 0.033(3) 0.033(3) 0.015(3) 0.006(2) 0.007(2)
C37 0.019(3) 0.039(3) 0.037(3) 0.023(3) 0.008(2) 0.008(2)
C39 0.017(3) 0.020(2) 0.029(3) 0.009(2) 0.003(2) 0.000(2)
C38 0.026(3) 0.020(3) 0.021(2) 0.005(2) 0.008(2) 0.004(2)
C10 0.022(3) 0.032(3) 0.030(3) 0.010(2) -0.012(2) -0.001(2)

loop_
_atom_type_symbol
_atom_type_description
_atom_type_scat_dispersion_real
_atom_type_scat_dispersion_imag
_atom_type_scat_source
C C 0.0033 0.0016 'International Tables Vol C Tables 4.2.6.8 and 6.1.1.4'
H H 0.0000 0.0000 'International Tables Vol C Tables 4.2.6.8 and 6.1.1.4'
N N 0.0061 0.0033 'International Tables Vol C Tables 4.2.6.8 and 6.1.1.4'
O O 0.0106 0.0060 'International Tables Vol C Tables 4.2.6.8 and 6.1.1.4'

loop_
_geom_angle_atom_site_label_1
_geom_angle_atom_site_label_2
_geom_angle_atom_site_label_3
_geom_angle
C25 N1 C1 113.9(4)
C25 N1 C13 112.5(4)
C1 N1 C13 111.9(4)
C15 N5 C14 124.2(4)
C15 N5 H5 121(4)
C14 N5 H5 115(4)
C17 N7 N6 112.2(4)
C17 N7 C19 129.0(4)
N6 N7 C19 118.6(4)
C6 N4 N3 112.6(4)
C6 N4 C7 128.2(4)
N3 N4 C7 118.9(4)
C18 N6 N7 106.5(4)
C29 N9 N10 105.6(4)
C5 N3 N4 105.4(4)
C30 N10 C31 131.4(4)
C30 N10 N9 111.2(4)
C31 N10 N9 116.8(4)
C27 N8 C26 123.7(4)
C27 N8 H81 112(3)
C26 N8 H81 125(3)
C36 C31 C32 119.6(4)
C36 C31 N10 120.0(4)
C32 C31 N10 120.4(4)
C3 N2 C2 124.7(4)
C3 N2 H2 120(4)
C2 N2 H2 115(4)
C15 C16 C18 129.8(4)
C15 C16 C17 124.4(4)
C18 C16 C17 105.7(4)
N5 C15 C16 123.5(4)
N5 C15 H15 118.3
C16 C15 H15 118.3
O1 C6 N4 126.2(4)
O1 C6 C4 130.5(4)
N4 C6 C4 103.3(4)
O2 C17 N7 127.2(4)
O2 C17 C16 129.1(5)
N7 C17 C16 103.8(4)
C20 C19 C24 119.5(4)
C20 C19 N7 122.5(4)
C24 C19 N7 118.0(4)
N2 C3 C4 123.1(4)
N2 C3 H3 118.5
C4 C3 H3 118.5
N3 C5 C4 112.0(4)
N3 C5 C37 121.3(4)
C4 C5 C37 126.6(4)
C12 C7 C8 119.8(4)
C12 C7 N4 120.0(4)
C8 C7 N4 120.3(5)
N8 C27 C28 125.1(5)
N8 C27 H27 117.4
C28 C27 H27 117.4
C33 C32 C31 118.9(5)
C33 C32 H32 120.6
C31 C32 H32 120.6
C19 C24 C23 120.1(4)
C19 C24 H24 120.0
C23 C24 H24 120.0
C22 C23 C24 120.3(5)
C22 C23 H23 119.8
C24 C23 H23 119.8
C11 C12 C7 120.5(5)
C11 C12 H12 119.8
C7 C12 H12 119.8
N9 C29 C28 112.6(4)
N9 C29 C39 119.7(5)
C28 C29 C39 127.7(5)
N6 C18 C16 111.8(4)
N6 C18 C38 121.1(4)
C16 C18 C38 127.1(4)
N1 C13 C14 111.4(4)
N1 C13 H13A 109.4
C14 C13 H13A 109.4
N1 C13 H13B 109.4
C14 C13 H13B 109.4
H13A C13 H13B 108.0
N1 C1 C2 112.5(4)
N1 C1 H1A 109.1
C2 C1 H1A 109.1
N1 C1 H1B 109.1
C2 C1 H1B 109.1
H1A C1 H1B 107.8
C21 C20 C19 119.7(5)
C21 C20 H20 120.2
C19 C20 H20 120.2
C3 C4 C5 130.6(4)
C3 C4 C6 122.7(4)
C5 C4 C6 106.6(4)
C10 C9 C8 120.9(5)
C10 C9 H9 119.6
C8 C9 H9 119.6
O3 C30 N10 126.3(4)
O3 C30 C28 128.7(4)
N10 C30 C28 105.0(4)
N5 C14 C13 110.1(4)
N5 C14 H14A 109.6
C13 C14 H14A 109.6
N5 C14 H14B 109.6
C13 C14 H14B 109.6
H14A C14 H14B 108.2
C31 C36 C35 120.4(5)
C31 C36 H36 119.8
C35 C36 H36 119.8
C21 C22 C23 119.0(5)
C21 C22 H22 120.5
C23 C22 H22 120.5
C27 C28 C29 128.5(4)
C27 C28 C30 125.9(4)
C29 C28 C30 105.5(4)
N8 C26 C25 112.2(4)
N8 C26 H26A 109.2
C25 C26 H26A 109.2
N8 C26 H26B 109.2
C25 C26 H26B 109.2
H26A C26 H26B 107.9
C34 C33 C32 122.0(5)
C34 C33 H33 119.0
C32 C33 H33 119.0
C7 C8 C9 119.3(5)
C7 C8 H8 120.4
C9 C8 H8 120.4
N2 C2 C1 110.7(4)
N2 C2 H2A 109.5
C1 C2 H2A 109.5
N2 C2 H2B 109.5
C1 C2 H2B 109.5
H2A C2 H2B 108.1
N1 C25 C26 113.7(4)
N1 C25 H25A 108.8
C26 C25 H25A 108.8
N1 C25 H25B 108.8
C26 C25 H25B 108.8
H25A C25 H25B 107.7
C22 C21 C20 121.4(5)
C22 C21 H21 119.3
C20 C21 H21 119.3
C33 C34 C35 118.6(5)
C33 C34 H34 120.7
C35 C34 H34 120.7
C12 C11 C10 120.4(5)
C12 C11 H11 119.8
C10 C11 H11 119.8
C36 C35 C34 120.5(5)
C36 C35 H35 119.8
C34 C35 H35 119.8
C5 C37 H37A 109.5
C5 C37 H37B 109.5
H37A C37 H37B 109.5
C5 C37 H37C 109.5
H37A C37 H37C 109.5
H37B C37 H37C 109.5
C29 C39 H39A 109.5
C29 C39 H39B 109.5
H39A C39 H39B 109.5
C29 C39 H39C 109.5
H39A C39 H39C 109.5
H39B C39 H39C 109.5
C18 C38 H38A 109.5
C18 C38 H38B 109.5
H38A C38 H38B 109.5
C18 C38 H38C 109.5
H38A C38 H38C 109.5
H38B C38 H38C 109.5
C9 C10 C11 119.2(5)
C9 C10 H10 120.4
C11 C10 H10 120.4

loop_
_geom_bond_atom_site_label_1
_geom_bond_atom_site_label_2
_geom_bond_distance
O2 C17 1.235(6)
O1 C6 1.244(5)
O3 C30 1.256(6)
N1 C25 1.453(6)
N1 C1 1.460(6)
N1 C13 1.468(6)
N5 C15 1.322(6)
N5 C14 1.450(7)
N5 H5 0.84(5)
N7 C17 1.393(6)
N7 N6 1.404(5)
N7 C19 1.412(6)
N4 C6 1.385(6)
N4 N3 1.411(5)
N4 C7 1.418(6)
N6 C18 1.303(6)
N9 C29 1.303(6)
N9 N10 1.421(5)
N3 C5 1.307(6)
N10 C30 1.377(6)
N10 C31 1.411(6)
N8 C27 1.311(6)
N8 C26 1.461(7)
N8 H81 0.84(5)
C31 C36 1.383(7)
C31 C32 1.401(7)
N2 C3 1.313(6)
N2 C2 1.453(6)
N2 H2 0.82(6)
C16 C15 1.368(7)
C16 C18 1.438(7)
C16 C17 1.451(6)
C15 H15 0.9300
C6 C4 1.440(6)
C19 C20 1.388(7)
C19 C24 1.389(7)
C3 C4 1.387(7)
C3 H3 0.9300
C5 C4 1.420(7)
C5 C37 1.486(7)
C7 C12 1.382(7)
C7 C8 1.393(7)
C27 C28 1.383(7)
C27 H27 0.9300
C32 C33 1.387(7)
C32 H32 0.9300
C24 C23 1.392(7)
C24 H24 0.9300
C23 C22 1.390(7)
C23 H23 0.9300
C12 C11 1.380(7)
C12 H12 0.9300
C29 C28 1.417(7)
C29 C39 1.492(6)
C18 C38 1.490(6)
C13 C14 1.517(7)
C13 H13A 0.9700
C13 H13B 0.9700
C1 C2 1.506(7)
C1 H1A 0.9700
C1 H1B 0.9700
C20 C21 1.386(7)
C20 H20 0.9300
C9 C10 1.381(8)
C9 C8 1.393(7)
C9 H9 0.9300
C30 C28 1.436(6)
C14 H14A 0.9700
C14 H14B 0.9700
C36 C35 1.385(7)
C36 H36 0.9300
C22 C21 1.372(7)
C22 H22 0.9300
C26 C25 1.516(7)
C26 H26A 0.9700
C26 H26B 0.9700
C33 C34 1.373(8)
C33 H33 0.9300
C8 H8 0.9300
C2 H2A 0.9700
C2 H2B 0.9700
C25 H25A 0.9700
C25 H25B 0.9700
C21 H21 0.9300
C34 C35 1.394(8)
C34 H34 0.9300
C11 C10 1.387(8)
C11 H11 0.9300
C35 H35 0.9300
C37 H37A 0.9600
C37 H37B 0.9600
C37 H37C 0.9600
C39 H39A 0.9600
C39 H39B 0.9600
C39 H39C 0.9600
C38 H38A 0.9600
C38 H38B 0.9600
C38 H38C 0.9600
C10 H10 0.9300

loop_
_geom_torsion_atom_site_label_1
_geom_torsion_atom_site_label_2
_geom_torsion_atom_site_label_3
_geom_torsion_atom_site_label_4
_geom_torsion
C17 N7 N6 C18 -1.0(5)
C19 N7 N6 C18 175.1(4)
C6 N4 N3 C5 -1.7(5)
C7 N4 N3 C5 -177.0(4)
C29 N9 N10 C30 -0.2(5)
C29 N9 N10 C31 -172.7(4)
C30 N10 C31 C36 -169.6(4)
N9 N10 C31 C36 1.0(6)
C30 N10 C31 C32 9.4(7)
N9 N10 C31 C32 -179.9(4)
C14 N5 C15 C16 178.2(4)
C18 C16 C15 N5 179.1(4)
C17 C16 C15 N5 2.6(7)
N3 N4 C6 O1 -179.8(4)
C7 N4 C6 O1 -5.0(7)
N3 N4 C6 C4 0.3(4)
C7 N4 C6 C4 175.2(4)
N6 N7 C17 O2 -179.6(4)
C19 N7 C17 O2 4.9(7)
N6 N7 C17 C16 0.1(5)
C19 N7 C17 C16 -175.4(4)
C15 C16 C17 O2 -2.4(8)
C18 C16 C17 O2 -179.6(4)
C15 C16 C17 N7 177.9(4)
C18 C16 C17 N7 0.8(4)
C17 N7 C19 C20 -2.1(7)
N6 N7 C19 C20 -177.3(4)
C17 N7 C19 C24 177.0(4)
N6 N7 C19 C24 1.8(6)
C2 N2 C3 C4 -175.4(4)
N4 N3 C5 C4 2.3(5)
N4 N3 C5 C37 -178.9(4)
C6 N4 C7 C12 -144.2(4)
N3 N4 C7 C12 30.3(6)
C6 N4 C7 C8 35.5(6)
N3 N4 C7 C8 -150.0(4)
C26 N8 C27 C28 176.5(4)
C36 C31 C32 C33 0.0(7)
N10 C31 C32 C33 -179.1(4)
C20 C19 C24 C23 0.7(7)
N7 C19 C24 C23 -178.5(4)
C19 C24 C23 C22 -0.4(7)
C8 C7 C12 C11 1.5(7)
N4 C7 C12 C11 -178.8(4)
N10 N9 C29 C28 -0.4(5)
N10 N9 C29 C39 177.7(4)
N7 N6 C18 C16 1.5(5)
N7 N6 C18 C38 -179.3(4)
C15 C16 C18 N6 -178.4(4)
C17 C16 C18 N6 -1.4(5)
C15 C16 C18 C38 2.4(8)
C17 C16 C18 C38 179.4(4)
C25 N1 C13 C14 75.3(5)
C1 N1 C13 C14 -155.0(4)
C25 N1 C1 C2 -148.8(4)
C13 N1 C1 C2 82.3(5)
C24 C19 C20 C21 -0.1(7)
N7 C19 C20 C21 179.0(4)
N2 C3 C4 C5 -179.4(4)
N2 C3 C4 C6 4.8(7)
N3 C5 C4 C3 -178.5(4)
C37 C5 C4 C3 2.8(8)
N3 C5 C4 C6 -2.2(5)
C37 C5 C4 C6 179.1(4)
O1 C6 C4 C3 -2.2(7)
N4 C6 C4 C3 177.7(4)
O1 C6 C4 C5 -178.8(5)
N4 C6 C4 C5 1.0(4)
C31 N10 C30 O3 -6.5(7)
N9 N10 C30 O3 -177.6(4)
C31 N10 C30 C28 171.7(4)
N9 N10 C30 C28 0.6(5)
C15 N5 C14 C13 155.4(4)
N1 C13 C14 N5 62.9(5)
C32 C31 C36 C35 -0.2(7)
N10 C31 C36 C35 178.9(4)
C24 C23 C22 C21 -0.4(7)
N8 C27 C28 C29 178.3(4)
N8 C27 C28 C30 -4.0(8)
N9 C29 C28 C27 178.7(4)
C39 C29 C28 C27 0.9(8)
N9 C29 C28 C30 0.7(5)
C39 C29 C28 C30 -177.2(4)
O3 C30 C28 C27 -0.7(8)
N10 C30 C28 C27 -178.8(4)
O3 C30 C28 C29 177.4(4)
N10 C30 C28 C29 -0.8(5)
C27 N8 C26 C25 -120.0(5)
C31 C32 C33 C34 0.2(7)
C12 C7 C8 C9 -0.7(7)
N4 C7 C8 C9 179.5(4)
C10 C9 C8 C7 -0.6(7)
C3 N2 C2 C1 165.2(4)
N1 C1 C2 N2 68.1(5)
C1 N1 C25 C26 99.8(5)
C13 N1 C25 C26 -131.6(4)
N8 C26 C25 N1 65.6(6)
C23 C22 C21 C20 1.0(8)
C19 C20 C21 C22 -0.7(8)
C32 C33 C34 C35 -0.2(8)
C7 C12 C11 C10 -0.8(7)
C31 C36 C35 C34 0.1(8)
C33 C34 C35 C36 0.1(8)
C8 C9 C10 C11 1.3(8)
C12 C11 C10 C9 -0.5(8)
